data_7037760
loop_
_publ_author_name
'Li, Jia-Jia'
'Fan, Ting-Ting'
'Qu, Xiang-Long'
'Han, Hong-Liang'
'Li, Xia'

_publ_section_title
;
 Temperature-induced 1D lanthanide polymeric frameworks based on Lnn (n =
 2, 2, 4, 6) cores: synthesis, crystal structures and luminescence
 properties.
;
_journal_issue 7
_journal_name_full 'Dalton transactions (Cambridge, England : 2003)'
_journal_page_first 2924
_journal_page_last 2935
_journal_paper_doi 10.1039/c5dt04262c
_journal_volume 45
_journal_year 2016
_chemical_formula_sum 'C66 H22 F24 N4 O12 Tb2'
_chemical_formula_weight 1836.71
_space_group_crystal_system monoclinic
_space_group_IT_number 14
_space_group_name_Hall '-P 2ybc'
_space_group_name_H-M_alt 'P 1 21/c 1'
_symmetry_space_group_name_Hall '-P 2ybc'
_symmetry_space_group_name_H-M 'P 1 21/c 1'
_atom_sites_solution_hydrogens geom
_audit_creation_method SHELXL-2014/7
_audit_update_record
;
2015-12-21 deposited with the CCDC.
2015-12-22 downloaded from the CCDC.
;
_cell_angle_alpha 90
_cell_angle_beta 108.738(2)
_cell_angle_gamma 90
_cell_formula_units_Z 4
_cell_length_a 13.7029(11)
_cell_length_b 25.668(2)
_cell_length_c 19.3097(15)
_cell_measurement_reflns_used 9129
_cell_measurement_temperature 296(2)
_cell_measurement_theta_max 26.64
_cell_measurement_theta_min 2.73
_cell_volume 6431.7(9)
_computing_cell_refinement 'Bruker SMART'
_computing_data_collection 'Bruker SMART'
_computing_data_reduction 'Bruker SAINT'
_computing_molecular_graphics 'Bruker SHELXTL'
_computing_publication_material 'Bruker SHELXTL'
_computing_structure_refinement 'SHELXL-2014/7 (Sheldrick, 2014)'
_computing_structure_solution 'SHELXS-97 (Sheldrick, 1990)'
_diffrn_ambient_temperature 296(2)
_diffrn_measured_fraction_theta_full 1.000
_diffrn_measured_fraction_theta_max 1.000
_diffrn_measurement_device_type 'Bruker CCD area detector'
_diffrn_measurement_method 'phi and omega scans'
_diffrn_radiation_type MoK\a
_diffrn_radiation_wavelength 0.71073
_diffrn_reflns_av_R_equivalents 0.1041
_diffrn_reflns_av_unetI/netI 0.1125
_diffrn_reflns_laue_measured_fraction_full 1.000
_diffrn_reflns_laue_measured_fraction_max 1.000
_diffrn_reflns_limit_h_max 16
_diffrn_reflns_limit_h_min -16
_diffrn_reflns_limit_k_max 20
_diffrn_reflns_limit_k_min -30
_diffrn_reflns_limit_l_max 22
_diffrn_reflns_limit_l_min -21
_diffrn_reflns_number 36456
_diffrn_reflns_point_group_measured_fraction_full 1.000
_diffrn_reflns_point_group_measured_fraction_max 1.000
_diffrn_reflns_theta_full 25.000
_diffrn_reflns_theta_max 25.000
_diffrn_reflns_theta_min 1.367
_diffrn_source 'fine-focus sealed tube'
_exptl_absorpt_coefficient_mu 2.318
_exptl_absorpt_correction_T_max 0.6940
_exptl_absorpt_correction_T_min 0.6542
_exptl_absorpt_correction_type multi-scan
_exptl_absorpt_process_details sadabs
_exptl_crystal_colour colorless
_exptl_crystal_density_diffrn 1.897
_exptl_crystal_density_method 'not measured'
_exptl_crystal_description block
_exptl_crystal_F_000 3552
_exptl_crystal_size_max 0.200
_exptl_crystal_size_mid 0.180
_exptl_crystal_size_min 0.170
_refine_diff_density_max 0.896
_refine_diff_density_min -0.866
_refine_diff_density_rms 0.138
_refine_ls_extinction_method none
_refine_ls_goodness_of_fit_ref 1.014
_refine_ls_hydrogen_treatment constr
_refine_ls_matrix_type full
_refine_ls_number_parameters 986
_refine_ls_number_reflns 11328
_refine_ls_number_restraints 612
_refine_ls_restrained_S_all 1.044
_refine_ls_R_factor_all 0.1061
_refine_ls_R_factor_gt 0.0528
_refine_ls_shift/su_max 0.005
_refine_ls_shift/su_mean 0.000
_refine_ls_structure_factor_coef Fsqd
_refine_ls_weighting_details 'w=1/[\s^2^(Fo^2^)+(0.0352P)^2^+0.6442P] where P=(Fo^2^+2Fc^2^)/3'
_refine_ls_weighting_scheme calc
_refine_ls_wR_factor_gt 0.0979
_refine_ls_wR_factor_ref 0.1217
_reflns_Friedel_coverage 0.000
_reflns_number_gt 6763
_reflns_number_total 11328
_reflns_threshold_expression 'I > 2\s(I)'
_cod_data_source_file c5dt04262c2.cif
_cod_data_source_block 11
_cod_depositor_comments 'Adding full bibliography for 7037751--7037761.cif.'
_cod_original_cell_volume 6431.8(9)
_cod_database_code 7037760
_audit_block_doi 10.5517/cc14bpz4
_shelx_shelxl_version_number 2014/7
_shelx_space_group_comment
;
The symmetry employed for this shelxl refinement is uniquely defined
by the following loop, which should always be used as a source of
symmetry information in preference to the above space-group names.
They are only intended as comments.
;
_shelx_estimated_absorpt_t_min 0.654
_shelx_estimated_absorpt_t_max 0.694

loop_
_space_group_symop_operation_xyz
'x, y, z'
'-x, y+1/2, -z+1/2'
'-x, -y, -z'
'x, -y-1/2, z-1/2'

loop_
_atom_site_label
_atom_site_type_symbol
_atom_site_fract_x
_atom_site_fract_y
_atom_site_fract_z
_atom_site_U_iso_or_equiv
_atom_site_adp_type
_atom_site_occupancy
_atom_site_site_symmetry_order
_atom_site_calc_flag
_atom_site_refinement_flags_posn
_atom_site_refinement_flags_adp
_atom_site_refinement_flags_occupancy
_atom_site_disorder_assembly
_atom_site_disorder_group
Tb1 Tb 0.16241(3) 0.70736(2) 0.57953(2) 0.03460(13) Uani 1 1 d . . . . .
Tb2 Tb 0.18971(3) 0.76436(2) 0.36443(2) 0.03550(13) Uani 1 1 d . . . . .
C1 C -0.0352(8) 0.6166(4) 0.5587(5) 0.061(3) Uani 1 1 d . U . . .
H1 H -0.0751 0.6463 0.5434 0.073 Uiso 1 1 calc R U . . .
C2 C -0.0850(9) 0.5682(5) 0.5492(6) 0.070(3) Uani 1 1 d . U . . .
H2 H -0.1560 0.5658 0.5272 0.084 Uiso 1 1 calc R U . . .
C3 C -0.0263(10) 0.5249(5) 0.5733(6) 0.075(3) Uani 1 1 d . U . . .
H3 H -0.0583 0.4925 0.5675 0.090 Uiso 1 1 calc R U . . .
C4 C 0.0783(9) 0.5276(4) 0.6056(5) 0.063(3) Uani 1 1 d . U . . .
C5 C 0.1471(10) 0.4849(4) 0.6299(6) 0.077(3) Uani 1 1 d . U . . .
H5 H 0.1197 0.4514 0.6246 0.092 Uiso 1 1 calc R U . . .
C6 C 0.2466(10) 0.4903(5) 0.6591(6) 0.085(4) Uani 1 1 d . U . . .
H6 H 0.2874 0.4608 0.6736 0.103 Uiso 1 1 calc R U . . .
C7 C 0.2937(10) 0.5396(4) 0.6693(6) 0.070(3) Uani 1 1 d . U . . .
C8 C 0.3990(10) 0.5495(5) 0.7033(6) 0.084(4) Uani 1 1 d . U . . .
H8 H 0.4435 0.5215 0.7193 0.101 Uiso 1 1 calc R U . . .
C9 C 0.4380(9) 0.5976(5) 0.7136(6) 0.076(3) Uani 1 1 d . U . . .
H9 H 0.5079 0.6031 0.7369 0.092 Uiso 1 1 calc R U . . .
C10 C 0.3706(8) 0.6395(4) 0.6884(5) 0.058(3) Uani 1 1 d . U . . .
H10 H 0.3972 0.6732 0.6955 0.069 Uiso 1 1 calc R U . . .
C11 C 0.2313(8) 0.5844(4) 0.6459(5) 0.046(2) Uani 1 1 d . U . . .
C12 C 0.1235(7) 0.5785(4) 0.6124(5) 0.045(2) Uani 1 1 d . U . . .
C13 C 0.0106(8) 0.8581(4) 0.2772(5) 0.059(3) Uani 1 1 d . U . . .
H13 H -0.0315 0.8288 0.2686 0.070 Uiso 1 1 calc R U . . .
C14 C -0.0363(9) 0.9066(5) 0.2574(6) 0.073(3) Uani 1 1 d . U . . .
H14 H -0.1070 0.9092 0.2342 0.088 Uiso 1 1 calc R U . . .
C15 C 0.0237(8) 0.9496(4) 0.2729(5) 0.064(3) Uani 1 1 d . U . . .
H15 H -0.0064 0.9823 0.2617 0.077 Uiso 1 1 calc R U . . .
C16 C 0.1299(9) 0.9457(4) 0.3054(5) 0.060(3) Uani 1 1 d . U . . .
C17 C 0.1974(9) 0.9901(4) 0.3249(6) 0.071(3) Uani 1 1 d . U . . .
H17 H 0.1708 1.0236 0.3153 0.085 Uiso 1 1 calc R U . . .
C18 C 0.2989(9) 0.9828(4) 0.3570(6) 0.076(3) Uani 1 1 d . U . . .
H18 H 0.3415 1.0118 0.3706 0.092 Uiso 1 1 calc R U . . .
C19 C 0.3438(8) 0.9322(4) 0.3711(5) 0.059(3) Uani 1 1 d . U . . .
C20 C 0.4498(9) 0.9243(5) 0.4024(6) 0.075(3) Uani 1 1 d . U . . .
H57 H 0.4945 0.9526 0.4148 0.090 Uiso 1 1 calc R U . . .
C21 C 0.4873(8) 0.8741(4) 0.4148(5) 0.066(3) Uani 1 1 d . U . . .
H21 H 0.5576 0.8681 0.4357 0.079 Uiso 1 1 calc R U . . .
C22 C 0.4183(8) 0.8326(4) 0.3956(5) 0.056(3) Uani 1 1 d . U . . .
H22 H 0.4446 0.7990 0.4032 0.067 Uiso 1 1 calc R U . . .
C23 C 0.2788(8) 0.8878(4) 0.3532(5) 0.047(2) Uani 1 1 d . U . . .
C24 C 0.1711(7) 0.8948(4) 0.3214(4) 0.043(2) Uani 1 1 d . U . . .
C25 C 0.2990(6) 0.7237(3) 0.2393(5) 0.036(2) Uani 1 1 d . U . . .
C32 C 0.1860(6) 0.6420(3) 0.4294(5) 0.037(2) Uani 1 1 d . U . . .
C33 C 0.2211(7) 0.5892(4) 0.4112(5) 0.053(2) Uani 1 1 d . U . . .
C34 C 0.1941(9) 0.5703(5) 0.3413(7) 0.074(3) Uani 1 1 d . U . . .
C35 C 0.2353(10) 0.5235(5) 0.3236(8) 0.087(4) Uani 1 1 d . U . . .
C36 C 0.2968(11) 0.4982(5) 0.3784(10) 0.098(4) Uani 1 1 d . U . . .
C37 C 0.3244(12) 0.5132(6) 0.4466(9) 0.108(5) Uani 1 1 d . U . . .
C38 C 0.2868(9) 0.5592(4) 0.4674(7) 0.079(3) Uani 1 1 d . U . . .
H38 H 0.3044 0.5692 0.5161 0.095 Uiso 1 1 calc R U . . .
C39 C 0.3746(7) 0.7234(3) 0.5210(5) 0.039(2) Uani 1 1 d . U . . .
C46 C 0.1642(7) 0.8302(3) 0.5122(5) 0.040(2) Uani 1 1 d . U . . .
C53 C 0.0229(6) 0.7467(3) 0.1849(5) 0.039(2) Uani 1 1 d . U . . .
C60 C -0.0192(7) 0.7398(4) 0.4194(5) 0.043(2) Uani 1 1 d . U . . .
F1 F 0.4377(5) 0.6256(3) 0.0778(3) 0.096(2) Uani 1 1 d . U . . .
F2 F 0.4966(6) 0.5465(3) 0.1748(4) 0.114(3) Uani 1 1 d . U . . .
F3 F 0.4638(6) 0.5532(3) 0.3053(4) 0.123(3) Uani 1 1 d . U . . .
F4 F 0.3736(5) 0.6349(2) 0.3400(3) 0.0775(19) Uani 1 1 d . U . . .
F5 F 0.1324(6) 0.5947(3) 0.2841(4) 0.130(3) Uani 1 1 d . U . . .
F6 F 0.2097(7) 0.5076(4) 0.2550(5) 0.165(4) Uani 1 1 d . U . . .
F7 F 0.3403(8) 0.4514(3) 0.3624(6) 0.188(4) Uani 1 1 d . U . . .
F8 F 0.3871(9) 0.4853(4) 0.5029(6) 0.197(5) Uani 1 1 d . U . . .
F9 F 0.6542(6) 0.6302(3) 0.4740(4) 0.144(3) Uani 1 1 d . U . . .
F10 F 0.7809(5) 0.6464(4) 0.6104(4) 0.137(3) Uani 1 1 d . U . . .
F11 F 0.7185(5) 0.7047(4) 0.7038(4) 0.140(3) Uani 1 1 d . U . . .
F12 F 0.5274(5) 0.7418(3) 0.6655(3) 0.107(3) Uani 1 1 d . U . . .
F13 F 0.2549(8) 1.0141(3) 0.5253(5) 0.166(4) Uani 1 1 d . U . . .
F14 F 0.1081(8) 1.0367(3) 0.5900(5) 0.168(4) Uani 1 1 d . U . . .
F15 F -0.0113(8) 0.9603(4) 0.6135(5) 0.177(4) Uani 1 1 d . U . . .
F16 F 0.0103(7) 0.8644(3) 0.5764(5) 0.141(3) Uani 1 1 d . U . . .
F17 F -0.1830(7) 0.6120(3) 0.2462(4) 0.148(3) Uani 1 1 d . U . . .
F18 F -0.3362(6) 0.6241(3) 0.1185(5) 0.166(4) Uani 1 1 d . U . . .
F19 F -0.3195(6) 0.6976(4) 0.0218(5) 0.146(3) Uani 1 1 d . U . . .
F20 F -0.1545(5) 0.7551(3) 0.0505(4) 0.115(3) Uani 1 1 d . U . . .
N1 N 0.0660(6) 0.6223(3) 0.5882(4) 0.0453(19) Uani 1 1 d . . . . .
N2 N 0.2708(6) 0.6332(3) 0.6548(4) 0.0455(19) Uani 1 1 d . . . . .
N3 N 0.1101(6) 0.8513(3) 0.3071(4) 0.0451(19) Uani 1 1 d . . . . .
N4 N 0.3167(6) 0.8387(3) 0.3668(4) 0.045(2) Uani 1 1 d . . . . .
O1 O 0.2980(4) 0.7303(2) 0.3041(3) 0.0448(15) Uani 1 1 d . . . . .
O2 O 0.2617(4) 0.7543(2) 0.1881(3) 0.0442(16) Uani 1 1 d . . . . .
O3 O 0.1599(5) 0.6758(2) 0.3818(3) 0.0516(17) Uani 1 1 d . . . . .
O4 O 0.1900(5) 0.6464(2) 0.4952(3) 0.0505(16) Uani 1 1 d . . . . .
O5 O 0.3389(4) 0.7367(2) 0.4563(3) 0.0475(16) Uani 1 1 d . . . . .
O6 O 0.3282(4) 0.7232(2) 0.5671(3) 0.0462(16) Uani 1 1 d . . . . .
O7 O 0.2022(5) 0.8244(2) 0.4612(3) 0.0494(16) Uani 1 1 d . . . . .
O8 O 0.1423(5) 0.7953(2) 0.5485(3) 0.0479(16) Uani 1 1 d . . . . .
O9 O 0.0794(5) 0.7445(2) 0.2496(3) 0.0519(17) Uani 1 1 d . . . . .
O10 O 0.0397(4) 0.7726(2) 0.1349(3) 0.0452(15) Uani 1 1 d . . . . .
O11 O 0.0295(4) 0.7632(2) 0.3852(3) 0.0476(16) Uani 1 1 d . . . . .
O12 O 0.0160(4) 0.7113(2) 0.4752(3) 0.0498(16) Uani 1 1 d . . . . .
C40 C 0.4856(4) 0.7064(2) 0.5459(3) 0.045(2) Uani 1 1 d G U . . .
C41 C 0.5185(5) 0.6774(3) 0.4968(3) 0.061(3) Uani 1 1 d G U . . .
H41 H 0.4740 0.6714 0.4498 0.074 Uiso 1 1 calc R U . . .
C42 C 0.6180(6) 0.6574(3) 0.5180(4) 0.082(4) Uani 1 1 d G U . . .
C43 C 0.6846(4) 0.6663(3) 0.5883(4) 0.080(4) Uani 1 1 d G U . . .
C44 C 0.6516(5) 0.6953(3) 0.6374(3) 0.081(4) Uani 1 1 d G U . . .
C45 C 0.5521(5) 0.7153(3) 0.6162(3) 0.060(3) Uani 1 1 d G U . . .
C47 C 0.1455(6) 0.8856(2) 0.5299(4) 0.049(2) Uani 1 1 d G U . . .
C48 C 0.2077(5) 0.9247(3) 0.5170(4) 0.080(3) Uani 1 1 d G U . . .
H48 H 0.2573 0.9167 0.4952 0.096 Uiso 1 1 calc R U . . .
C49 C 0.1957(7) 0.9758(3) 0.5366(5) 0.094(4) Uani 1 1 d G U . . .
C50 C 0.1216(8) 0.9878(2) 0.5691(5) 0.100(4) Uani 1 1 d G U . . .
C51 C 0.0594(6) 0.9487(3) 0.5821(4) 0.098(4) Uani 1 1 d G U . . .
C52 C 0.0714(5) 0.8976(3) 0.5624(4) 0.072(3) Uani 1 1 d G U . . .
C54 C -0.0751(4) 0.7149(2) 0.1662(3) 0.040(2) Uani 1 1 d G U . . .
C55 C -0.0836(5) 0.6784(2) 0.2171(3) 0.059(3) Uani 1 1 d G U . . .
H55 H -0.0306 0.6746 0.2613 0.071 Uiso 1 1 calc R U . . .
C56 C -0.1713(6) 0.6475(2) 0.2021(4) 0.077(3) Uani 1 1 d G U . . .
C57 C -0.2506(5) 0.6532(3) 0.1362(5) 0.089(4) Uani 1 1 d G U . . .
C58 C -0.2421(5) 0.6897(3) 0.0853(4) 0.085(4) Uani 1 1 d G U . . .
C59 C -0.1544(5) 0.7206(2) 0.1003(3) 0.059(3) Uani 1 1 d G U . . .
C26 C 0.3534(4) 0.67534(19) 0.2247(3) 0.036(2) Uani 1 1 d G U . . .
C27 C 0.3707(4) 0.6726(2) 0.1578(3) 0.051(3) Uani 1 1 d G U . . .
H27 H 0.3498 0.6998 0.1244 0.061 Uiso 1 1 calc R U . . .
C28 C 0.4192(5) 0.6292(3) 0.1406(3) 0.062(3) Uani 1 1 d G U . . .
C29 C 0.4503(5) 0.5886(2) 0.1905(4) 0.071(3) Uani 1 1 d G U . . .
C30 C 0.4330(5) 0.5913(2) 0.2575(3) 0.064(3) Uani 1 1 d G U . . .
C31 C 0.3845(5) 0.6347(2) 0.2746(2) 0.049(2) Uani 1 1 d G U . . .
C61 C -0.1352(5) 0.7503(5) 0.3902(4) 0.038(5) Uani 0.644(12) 1 d G U P A 1
C62 C -0.2026(8) 0.7082(3) 0.3767(4) 0.062(5) Uani 0.644(12) 1 d DG U P A 1
C63 C -0.3084(7) 0.7167(5) 0.3521(4) 0.076(6) Uani 0.644(12) 1 d DG U P A 1
C64 C -0.3468(5) 0.7672(6) 0.3411(4) 0.067(5) Uani 0.644(12) 1 d DG U P A 1
C65 C -0.2794(10) 0.8093(4) 0.3546(6) 0.093(7) Uani 0.644(12) 1 d DG U P A 1
C66 C -0.1736(9) 0.8008(4) 0.3792(5) 0.090(8) Uani 0.644(12) 1 d G U P A 1
H66 H -0.1286 0.8290 0.3882 0.108 Uiso 0.644(12) 1 calc R U P A 1
C61A C -0.1318(5) 0.7343(5) 0.3908(4) 0.039(9) Uani 0.356(12) 1 d G U P A 2
C62A C -0.1841(7) 0.7816(4) 0.3795(4) 0.027(6) Uani 0.356(12) 1 d DG U P A 2
C63A C -0.2912(7) 0.7823(4) 0.3536(4) 0.043(8) Uani 0.356(12) 1 d DG U P A 2
C64A C -0.3460(5) 0.7358(6) 0.3389(4) 0.048(8) Uani 0.356(12) 1 d DG U P A 2
C65A C -0.2937(10) 0.6886(4) 0.3502(6) 0.078(12) Uani 0.356(12) 1 d DG U P A 2
C66A C -0.1867(10) 0.6878(4) 0.3762(6) 0.066(12) Uani 0.356(12) 1 d G U P A 2
H66A H -0.1517 0.6562 0.3837 0.079 Uiso 0.356(12) 1 calc R U P A 2
F21 F -0.1674(9) 0.6559(5) 0.3880(7) 0.122(5) Uani 0.644(12) 1 d D U P A 1
F22 F -0.3779(11) 0.6795(7) 0.3325(10) 0.147(7) Uani 0.644(12) 1 d D U P A 1
F23 F -0.4485(8) 0.7773(8) 0.3148(8) 0.128(6) Uani 0.644(12) 1 d D U P A 1
F24 F -0.3148(11) 0.8574(6) 0.3438(9) 0.134(6) Uani 0.644(12) 1 d D U P A 1
F21A F -0.1344(17) 0.8306(7) 0.3922(14) 0.133(10) Uani 0.356(12) 1 d D U P A 2
F22A F -0.3539(19) 0.8246(9) 0.3380(17) 0.116(9) Uani 0.356(12) 1 d D U P A 2
F23A F -0.4511(12) 0.7343(11) 0.3167(13) 0.094(7) Uani 0.356(12) 1 d D U P A 2
F24A F -0.3465(17) 0.6444(8) 0.3332(14) 0.095(8) Uani 0.356(12) 1 d D U P A 2

loop_
_atom_site_aniso_label
_atom_site_aniso_U_11
_atom_site_aniso_U_22
_atom_site_aniso_U_33
_atom_site_aniso_U_23
_atom_site_aniso_U_13
_atom_site_aniso_U_12
Tb1 0.0377(3) 0.0385(3) 0.0294(2) 0.0013(2) 0.0133(2) 0.0023(2)
Tb2 0.0406(3) 0.0404(3) 0.0273(2) 0.0010(2) 0.0135(2) 0.0063(2)
C1 0.061(6) 0.056(6) 0.070(6) -0.008(5) 0.027(5) 0.002(5)
C2 0.067(6) 0.076(7) 0.077(6) -0.011(6) 0.037(5) -0.022(6)
C3 0.093(7) 0.074(7) 0.066(6) -0.005(5) 0.037(6) -0.022(6)
C4 0.091(7) 0.054(6) 0.054(6) -0.010(5) 0.035(5) -0.007(5)
C5 0.104(8) 0.050(6) 0.071(6) -0.002(5) 0.022(6) -0.010(6)
C6 0.101(8) 0.058(7) 0.090(7) 0.010(6) 0.020(6) 0.014(6)
C7 0.091(7) 0.055(6) 0.059(6) 0.002(5) 0.018(6) 0.004(6)
C8 0.092(7) 0.072(7) 0.081(7) 0.013(6) 0.019(6) 0.020(6)
C9 0.065(6) 0.078(7) 0.078(7) 0.005(6) 0.013(5) 0.007(6)
C10 0.062(6) 0.060(6) 0.049(5) 0.018(5) 0.016(5) 0.008(5)
C11 0.061(6) 0.042(5) 0.037(5) 0.003(4) 0.017(4) 0.008(5)
C12 0.057(6) 0.047(5) 0.035(5) 0.001(4) 0.021(4) 0.000(5)
C13 0.059(6) 0.056(6) 0.055(6) 0.005(5) 0.011(5) 0.020(5)
C14 0.064(6) 0.072(7) 0.077(7) 0.006(6) 0.014(5) 0.024(6)
C15 0.071(7) 0.063(6) 0.061(6) 0.006(5) 0.025(5) 0.020(5)
C16 0.075(7) 0.057(6) 0.053(6) -0.002(5) 0.025(5) 0.008(5)
C17 0.088(7) 0.053(6) 0.078(7) 0.012(5) 0.034(6) 0.009(5)
C18 0.087(7) 0.060(7) 0.091(7) 0.003(6) 0.041(6) -0.003(6)
C19 0.060(6) 0.062(6) 0.056(6) 0.009(5) 0.020(5) 0.005(5)
C20 0.081(7) 0.076(7) 0.072(6) 0.005(6) 0.032(6) -0.014(6)
C21 0.058(6) 0.082(7) 0.062(6) 0.010(5) 0.026(5) -0.005(5)
C22 0.058(6) 0.053(6) 0.064(6) 0.003(5) 0.029(5) -0.003(5)
C23 0.056(6) 0.048(6) 0.044(5) 0.003(4) 0.026(4) 0.002(5)
C24 0.054(6) 0.040(5) 0.033(5) 0.002(4) 0.012(4) 0.008(4)
C25 0.026(4) 0.052(5) 0.037(5) -0.005(4) 0.018(4) 0.001(4)
C32 0.037(5) 0.040(5) 0.036(5) -0.011(4) 0.013(4) -0.005(4)
C33 0.060(6) 0.050(6) 0.056(5) -0.011(4) 0.031(5) -0.002(4)
C34 0.075(7) 0.070(7) 0.074(6) -0.009(6) 0.021(6) 0.002(5)
C35 0.085(7) 0.086(8) 0.098(8) -0.032(7) 0.042(6) -0.011(6)
C36 0.100(8) 0.071(8) 0.128(9) -0.007(7) 0.043(7) 0.001(6)
C37 0.104(8) 0.101(9) 0.117(8) 0.026(7) 0.035(7) 0.009(7)
C38 0.086(7) 0.062(7) 0.098(7) 0.005(5) 0.043(6) 0.014(5)
C39 0.048(5) 0.039(5) 0.032(5) -0.003(4) 0.016(4) 0.000(4)
C46 0.050(5) 0.041(5) 0.032(5) 0.000(4) 0.017(4) 0.006(4)
C53 0.034(5) 0.043(5) 0.040(5) -0.002(4) 0.013(4) 0.007(4)
C60 0.035(5) 0.054(6) 0.036(5) -0.007(4) 0.007(4) 0.005(4)
F1 0.118(6) 0.131(6) 0.057(4) -0.011(4) 0.052(4) 0.045(4)
F2 0.152(7) 0.089(5) 0.123(6) 0.008(4) 0.076(5) 0.069(5)
F3 0.169(7) 0.097(5) 0.126(6) 0.054(5) 0.079(6) 0.080(5)
F4 0.112(5) 0.083(4) 0.053(4) 0.024(3) 0.048(4) 0.030(4)
F5 0.143(7) 0.148(7) 0.088(5) -0.041(5) 0.023(5) 0.014(6)
F6 0.184(8) 0.160(8) 0.174(8) -0.124(7) 0.091(7) -0.044(6)
F7 0.231(10) 0.080(6) 0.296(11) -0.040(7) 0.145(9) 0.027(6)
F8 0.212(10) 0.146(8) 0.241(10) 0.074(8) 0.084(8) 0.101(7)
F9 0.143(7) 0.178(8) 0.134(6) -0.028(6) 0.076(6) 0.076(6)
F10 0.059(5) 0.213(8) 0.143(6) 0.049(6) 0.039(5) 0.064(5)
F11 0.063(5) 0.251(10) 0.084(5) -0.004(6) -0.006(4) 0.016(5)
F12 0.070(4) 0.184(7) 0.061(4) -0.048(5) 0.011(3) 0.015(4)
F13 0.268(10) 0.063(5) 0.174(8) -0.009(5) 0.079(7) -0.060(6)
F14 0.271(10) 0.067(5) 0.167(8) -0.036(5) 0.070(7) 0.048(6)
F15 0.209(9) 0.163(8) 0.210(9) -0.032(7) 0.138(8) 0.064(7)
F16 0.156(8) 0.110(6) 0.204(8) -0.005(6) 0.125(7) 0.005(5)
F17 0.223(9) 0.097(6) 0.147(7) 0.010(5) 0.092(7) -0.075(6)
F18 0.116(7) 0.148(8) 0.231(9) -0.042(7) 0.050(6) -0.090(6)
F19 0.088(6) 0.169(8) 0.138(7) -0.017(6) -0.025(5) -0.035(5)
F20 0.093(5) 0.150(7) 0.083(5) 0.032(5) 0.000(4) -0.022(5)
N1 0.045(5) 0.049(5) 0.044(5) -0.003(4) 0.018(4) 0.000(4)
N2 0.045(5) 0.049(5) 0.041(5) 0.002(4) 0.013(4) 0.009(4)
N3 0.049(5) 0.048(5) 0.036(4) -0.001(4) 0.010(4) 0.009(4)
N4 0.051(5) 0.051(5) 0.042(5) 0.007(4) 0.025(4) 0.009(4)
O1 0.046(4) 0.060(4) 0.029(3) 0.001(3) 0.013(3) 0.017(3)
O2 0.052(4) 0.052(4) 0.033(3) 0.006(3) 0.020(3) 0.013(3)
O3 0.066(5) 0.041(4) 0.050(4) 0.011(3) 0.022(4) 0.011(3)
O4 0.058(4) 0.055(4) 0.037(4) 0.001(3) 0.014(3) 0.007(3)
O5 0.051(4) 0.057(4) 0.030(3) 0.003(3) 0.007(3) 0.011(3)
O6 0.037(4) 0.065(4) 0.040(4) -0.005(3) 0.018(3) -0.004(3)
O7 0.065(4) 0.046(4) 0.047(4) -0.010(3) 0.031(4) 0.002(3)
O8 0.068(4) 0.031(4) 0.044(4) 0.005(3) 0.018(3) 0.009(3)
O9 0.052(4) 0.072(5) 0.030(3) -0.003(3) 0.012(3) -0.003(3)
O10 0.038(4) 0.059(4) 0.039(4) 0.014(3) 0.013(3) 0.005(3)
O11 0.047(4) 0.061(4) 0.040(4) 0.010(3) 0.021(3) 0.006(3)
O12 0.047(4) 0.056(4) 0.039(4) 0.004(3) 0.003(3) -0.002(3)
C40 0.041(5) 0.058(6) 0.041(5) 0.003(4) 0.022(4) 0.003(4)
C41 0.057(6) 0.073(6) 0.053(6) -0.005(5) 0.016(5) 0.017(5)
C42 0.079(7) 0.095(7) 0.082(7) -0.002(6) 0.038(6) 0.022(6)
C43 0.057(6) 0.097(8) 0.095(7) 0.012(6) 0.038(6) 0.022(5)
C44 0.069(7) 0.107(8) 0.063(6) -0.001(6) 0.016(6) 0.013(6)
C45 0.045(6) 0.086(7) 0.051(6) -0.006(5) 0.018(5) 0.001(5)
C47 0.064(6) 0.040(5) 0.047(5) -0.004(4) 0.022(5) 0.007(4)
C48 0.098(7) 0.052(6) 0.078(7) 0.000(6) 0.011(6) -0.010(6)
C49 0.119(8) 0.070(7) 0.098(8) 0.008(6) 0.043(7) -0.008(6)
C50 0.130(8) 0.065(7) 0.104(8) -0.019(6) 0.036(7) 0.013(7)
C51 0.114(8) 0.099(8) 0.098(7) -0.018(6) 0.060(7) 0.024(7)
C52 0.084(7) 0.058(6) 0.092(7) 0.000(5) 0.052(6) 0.009(5)
C54 0.039(5) 0.044(5) 0.040(5) -0.001(4) 0.020(4) -0.003(4)
C55 0.066(6) 0.052(6) 0.071(6) -0.008(5) 0.039(5) -0.008(5)
C56 0.090(7) 0.066(7) 0.087(7) 0.001(6) 0.047(6) -0.018(6)
C57 0.080(7) 0.082(7) 0.115(8) -0.011(6) 0.043(6) -0.022(6)
C58 0.058(6) 0.091(8) 0.088(7) -0.013(6) -0.003(6) -0.016(6)
C59 0.057(6) 0.068(6) 0.054(6) 0.002(5) 0.020(5) -0.010(5)
C26 0.036(5) 0.042(5) 0.032(4) -0.008(4) 0.013(4) -0.004(4)
C27 0.044(5) 0.065(6) 0.046(5) -0.001(5) 0.020(4) 0.012(4)
C28 0.063(6) 0.070(6) 0.055(6) -0.006(5) 0.022(5) 0.019(5)
C29 0.081(7) 0.061(6) 0.075(6) -0.001(5) 0.029(6) 0.030(5)
C30 0.072(6) 0.057(6) 0.073(6) 0.011(5) 0.036(5) 0.016(5)
C31 0.057(6) 0.049(6) 0.047(5) 0.011(4) 0.023(5) 0.008(4)
C61 0.044(8) 0.035(7) 0.035(8) 0.004(6) 0.011(6) 0.015(6)
C62 0.054(8) 0.070(9) 0.059(8) -0.002(7) 0.011(7) 0.003(7)
C63 0.070(9) 0.085(10) 0.074(9) 0.006(8) 0.024(8) -0.003(8)
C64 0.049(6) 0.084(10) 0.069(9) -0.005(8) 0.022(7) 0.011(7)
C65 0.085(10) 0.099(11) 0.097(11) 0.004(8) 0.034(8) 0.020(8)
C66 0.082(11) 0.090(11) 0.094(11) 0.009(9) 0.023(8) 0.002(9)
C61A 0.043(12) 0.034(11) 0.037(12) 0.007(8) 0.010(9) 0.002(8)
C62A 0.026(10) 0.031(10) 0.021(9) -0.013(7) 0.004(7) 0.005(8)
C63A 0.040(11) 0.048(11) 0.046(11) 0.004(8) 0.022(8) -0.005(8)
C64A 0.048(11) 0.045(12) 0.050(11) 0.003(9) 0.014(9) 0.014(9)
C65A 0.078(14) 0.076(14) 0.079(14) 0.001(9) 0.023(10) -0.008(9)
C66A 0.064(14) 0.066(15) 0.063(14) 0.003(9) 0.014(10) -0.002(9)
F21 0.119(10) 0.117(11) 0.108(9) 0.003(8) 0.009(7) -0.056(8)
F22 0.086(10) 0.176(15) 0.164(12) 0.006(13) 0.020(9) -0.034(11)
F23 0.055(6) 0.213(15) 0.114(9) 0.011(11) 0.023(6) 0.039(9)
F24 0.099(10) 0.128(12) 0.164(12) 0.015(10) 0.025(9) 0.069(9)
F21A 0.125(16) 0.144(17) 0.148(17) 0.013(13) 0.069(13) 0.044(13)
F22A 0.089(15) 0.113(17) 0.145(17) -0.009(15) 0.037(13) 0.006(13)
F23A 0.061(12) 0.114(16) 0.101(13) -0.011(13) 0.015(10) -0.009(12)
F24A 0.065(13) 0.093(14) 0.115(14) -0.012(12) 0.012(11) -0.058(11)

loop_
_atom_type_symbol
_atom_type_description
_atom_type_scat_dispersion_real
_atom_type_scat_dispersion_imag
_atom_type_scat_source
C C 0.0033 0.0016 'International Tables Vol C Tables 4.2.6.8 and 6.1.1.4'
H H 0.0000 0.0000 'International Tables Vol C Tables 4.2.6.8 and 6.1.1.4'
F F 0.0171 0.0103 'International Tables Vol C Tables 4.2.6.8 and 6.1.1.4'
N N 0.0061 0.0033 'International Tables Vol C Tables 4.2.6.8 and 6.1.1.4'
O O 0.0106 0.0060 'International Tables Vol C Tables 4.2.6.8 and 6.1.1.4'
Tb Tb -0.1723 4.1537 'International Tables Vol C Tables 4.2.6.8 and 6.1.1.4'

loop_
_geom_angle_atom_site_label_1
_geom_angle_atom_site_label_2
_geom_angle_atom_site_label_3
_geom_angle
_geom_angle_site_symmetry_1
_geom_angle_site_symmetry_3
O2 Tb1 O10 77.91(19) 4_576 4_576
O2 Tb1 O8 78.9(2) 4_576 .
O10 Tb1 O8 82.0(2) 4_576 .
O2 Tb1 O12 148.2(2) 4_576 .
O10 Tb1 O12 80.8(2) 4_576 .
O8 Tb1 O12 74.9(2) . .
O2 Tb1 O4 136.3(2) 4_576 .
O10 Tb1 O4 139.5(2) 4_576 .
O8 Tb1 O4 119.59(19) . .
O12 Tb1 O4 73.7(2) . .
O2 Tb1 O6 73.69(18) 4_576 .
O10 Tb1 O6 149.2(2) 4_576 .
O8 Tb1 O6 81.2(2) . .
O12 Tb1 O6 118.96(19) . .
O4 Tb1 O6 71.2(2) . .
O2 Tb1 N2 74.8(2) 4_576 .
O10 Tb1 N2 106.1(2) 4_576 .
O8 Tb1 N2 150.0(2) . .
O12 Tb1 N2 134.4(2) . .
O4 Tb1 N2 73.0(2) . .
O6 Tb1 N2 77.7(2) . .
O2 Tb1 N1 117.6(2) 4_576 .
O10 Tb1 N1 72.4(2) 4_576 .
O8 Tb1 N1 144.6(2) . .
O12 Tb1 N1 77.2(2) . .
O4 Tb1 N1 71.6(2) . .
O6 Tb1 N1 132.1(2) . .
N2 Tb1 N1 63.3(2) . .
O9 Tb2 O1 76.3(2) . .
O9 Tb2 O5 143.6(2) . .
O1 Tb2 O5 74.02(19) . .
O9 Tb2 O3 80.4(2) . .
O1 Tb2 O3 82.9(2) . .
O5 Tb2 O3 75.5(2) . .
O9 Tb2 O11 78.5(2) . .
O1 Tb2 O11 149.1(2) . .
O5 Tb2 O11 120.07(19) . .
O3 Tb2 O11 75.5(2) . .
O9 Tb2 O7 139.2(2) . .
O1 Tb2 O7 137.5(2) . .
O5 Tb2 O7 77.1(2) . .
O3 Tb2 O7 119.0(2) . .
O11 Tb2 O7 73.2(2) . .
O9 Tb2 N3 73.8(2) . .
O1 Tb2 N3 111.1(2) . .
O5 Tb2 N3 137.2(2) . .
O3 Tb2 N3 146.1(2) . .
O11 Tb2 N3 78.2(2) . .
O7 Tb2 N3 72.0(2) . .
O9 Tb2 N4 114.3(2) . .
O1 Tb2 N4 75.7(2) . .
O5 Tb2 N4 77.9(2) . .
O3 Tb2 N4 149.5(2) . .
O11 Tb2 N4 131.9(2) . .
O7 Tb2 N4 68.2(2) . .
N3 Tb2 N4 63.6(2) . .
N1 C1 C2 123.5(10) . .
N1 C1 H1 118.2 . .
C2 C1 H1 118.2 . .
C3 C2 C1 118.0(11) . .
C3 C2 H2 121.0 . .
C1 C2 H2 121.0 . .
C2 C3 C4 122.0(11) . .
C2 C3 H3 119.0 . .
C4 C3 H3 119.0 . .
C3 C4 C5 126.6(11) . .
C3 C4 C12 116.5(11) . .
C5 C4 C12 116.9(11) . .
C6 C5 C4 123.3(12) . .
C6 C5 H5 118.3 . .
C4 C5 H5 118.3 . .
C5 C6 C7 121.7(12) . .
C5 C6 H6 119.1 . .
C7 C6 H6 119.1 . .
C6 C7 C8 125.9(12) . .
C6 C7 C11 118.9(11) . .
C8 C7 C11 115.1(11) . .
C9 C8 C7 122.7(12) . .
C9 C8 H8 118.6 . .
C7 C8 H8 118.6 . .
C8 C9 C10 118.2(12) . .
C8 C9 H9 120.9 . .
C10 C9 H9 120.9 . .
N2 C10 C9 122.6(10) . .
N2 C10 H10 118.7 . .
C9 C10 H10 118.7 . .
N2 C11 C12 118.1(9) . .
N2 C11 C7 122.4(10) . .
C12 C11 C7 119.5(10) . .
N1 C12 C11 118.1(9) . .
N1 C12 C4 122.3(10) . .
C11 C12 C4 119.6(10) . .
N3 C13 C14 124.1(11) . .
N3 C13 H13 117.9 . .
C14 C13 H13 117.9 . .
C15 C14 C13 118.3(11) . .
C15 C14 H14 120.8 . .
C13 C14 H14 120.8 . .
C14 C15 C16 120.9(11) . .
C14 C15 H15 119.6 . .
C16 C15 H15 119.6 . .
C15 C16 C24 116.9(10) . .
C15 C16 C17 123.4(11) . .
C24 C16 C17 119.6(10) . .
C18 C17 C16 119.6(11) . .
C18 C17 H17 120.2 . .
C16 C17 H17 120.2 . .
C17 C18 C19 122.3(11) . .
C17 C18 H18 118.9 . .
C19 C18 H18 118.9 . .
C20 C19 C23 118.4(10) . .
C20 C19 C18 122.5(11) . .
C23 C19 C18 119.1(10) . .
C21 C20 C19 119.1(11) . .
C21 C20 H57 120.4 . .
C19 C20 H57 120.4 . .
C20 C21 C22 119.0(11) . .
C20 C21 H21 120.5 . .
C22 C21 H21 120.5 . .
N4 C22 C21 123.4(10) . .
N4 C22 H22 118.3 . .
C21 C22 H22 118.3 . .
N4 C23 C24 118.8(9) . .
N4 C23 C19 121.8(9) . .
C24 C23 C19 119.3(9) . .
N3 C24 C23 117.9(8) . .
N3 C24 C16 122.2(9) . .
C23 C24 C16 119.9(9) . .
O2 C25 O1 124.8(8) . .
O2 C25 C26 118.2(7) . .
O1 C25 C26 117.0(7) . .
O3 C32 O4 126.7(8) . .
O3 C32 C33 119.7(8) . .
O4 C32 C33 113.6(8) . .
C34 C33 C38 118.3(10) . .
C34 C33 C32 122.7(10) . .
C38 C33 C32 119.0(9) . .
F5 C34 C33 123.9(11) . .
F5 C34 C35 113.5(12) . .
C33 C34 C35 122.5(12) . .
C36 C35 F6 123.9(14) . .
C36 C35 C34 115.6(13) . .
F6 C35 C34 120.5(14) . .
C35 C36 C37 125.3(15) . .
C35 C36 F7 117.1(15) . .
C37 C36 F7 117.6(16) . .
C36 C37 F8 123.9(16) . .
C36 C37 C38 121.7(15) . .
F8 C37 C38 114.4(15) . .
C37 C38 C33 116.5(12) . .
C37 C38 H38 121.7 . .
C33 C38 H38 121.7 . .
O5 C39 O6 126.6(8) . .
O5 C39 C40 115.8(7) . .
O6 C39 C40 117.6(7) . .
O8 C46 O7 126.5(8) . .
O8 C46 C47 117.9(7) . .
O7 C46 C47 115.6(7) . .
O9 C53 O10 126.2(8) . .
O9 C53 C54 115.7(7) . .
O10 C53 C54 118.2(8) . .
O11 C60 O12 127.9(8) . .
O11 C60 C61A 121.9(9) . .
O12 C60 C61A 109.3(8) . .
O11 C60 C61 113.2(8) . .
O12 C60 C61 118.8(8) . .
C1 N1 C12 117.7(8) . .
C1 N1 Tb1 123.3(7) . .
C12 N1 Tb1 117.8(6) . .
C10 N2 C11 119.0(8) . .
C10 N2 Tb1 120.5(6) . .
C11 N2 Tb1 118.7(6) . .
C13 N3 C24 117.5(8) . .
C13 N3 Tb2 122.8(7) . .
C24 N3 Tb2 118.3(6) . .
C22 N4 C23 118.3(8) . .
C22 N4 Tb2 122.0(6) . .
C23 N4 Tb2 118.1(6) . .
C25 O1 Tb2 139.0(5) . .
C25 O2 Tb1 164.4(6) . 4_575
C32 O3 Tb2 140.0(6) . .
C32 O4 Tb1 141.9(6) . .
C39 O5 Tb2 144.6(6) . .
C39 O6 Tb1 142.1(6) . .
C46 O7 Tb2 138.0(6) . .
C46 O8 Tb1 145.1(6) . .
C53 O9 Tb2 164.3(6) . .
C53 O10 Tb1 144.3(5) . 4_575
C60 O11 Tb2 142.3(6) . .
C60 O12 Tb1 138.1(6) . .
C41 C40 C45 120.0 . .
C41 C40 C39 117.0(5) . .
C45 C40 C39 122.9(5) . .
C42 C41 C40 120.0 . .
C42 C41 H41 120.0 . .
C40 C41 H41 120.0 . .
F9 C42 C41 122.9(6) . .
F9 C42 C43 117.1(6) . .
C41 C42 C43 120.0 . .
F10 C43 C44 119.1(7) . .
F10 C43 C42 120.9(7) . .
C44 C43 C42 120.0 . .
F11 C44 C45 121.5(6) . .
F11 C44 C43 118.5(6) . .
C45 C44 C43 120.0 . .
F12 C45 C44 116.1(6) . .
F12 C45 C40 123.9(6) . .
C44 C45 C40 120.0 . .
C48 C47 C52 120.0 . .
C48 C47 C46 118.9(6) . .
C52 C47 C46 121.0(6) . .
C47 C48 C49 120.0 . .
C47 C48 H48 120.0 . .
C49 C48 H48 120.0 . .
F13 C49 C48 121.3(8) . .
F13 C49 C50 118.7(8) . .
C48 C49 C50 120.0 . .
F14 C50 C49 122.1(8) . .
F14 C50 C51 117.8(8) . .
C49 C50 C51 120.0 . .
F15 C51 C52 120.1(8) . .
F15 C51 C50 119.9(8) . .
C52 C51 C50 120.0 . .
F16 C52 C51 115.4(7) . .
F16 C52 C47 124.6(7) . .
C51 C52 C47 120.0 . .
C55 C54 C59 120.0 . .
C55 C54 C53 117.7(6) . .
C59 C54 C53 122.3(6) . .
C54 C55 C56 120.0 . .
C54 C55 H55 120.0 . .
C56 C55 H55 120.0 . .
F17 C56 C57 116.8(7) . .
F17 C56 C55 123.2(7) . .
C57 C56 C55 120.0 . .
F18 C57 C56 122.5(8) . .
F18 C57 C58 117.5(8) . .
C56 C57 C58 120.0 . .
F19 C58 C57 121.5(7) . .
F19 C58 C59 118.5(7) . .
C57 C58 C59 120.0 . .
F20 C59 C58 115.9(6) . .
F20 C59 C54 124.1(6) . .
C58 C59 C54 120.0 . .
C27 C26 C31 120.0 . .
C27 C26 C25 117.0(5) . .
C31 C26 C25 123.0(5) . .
C28 C27 C26 120.0 . .
C28 C27 H27 120.0 . .
C26 C27 H27 120.0 . .
F1 C28 C29 118.5(5) . .
F1 C28 C27 121.5(5) . .
C29 C28 C27 120.0 . .
F2 C29 C30 119.2(5) . .
F2 C29 C28 120.8(5) . .
C30 C29 C28 120.0 . .
F3 C30 C29 120.1(5) . .
F3 C30 C31 119.9(5) . .
C29 C30 C31 120.0 . .
F4 C31 C30 116.2(5) . .
F4 C31 C26 123.8(5) . .
C30 C31 C26 120.0 . .
C62 C61 C66 120.0 . .
C62 C61 C60 118.8(9) . .
C66 C61 C60 121.2(9) . .
C63 C62 C61 120.0 . .
C63 C62 F21 117.7(10) . .
C61 C62 F21 122.2(10) . .
F22 C63 C62 124.4(12) . .
F22 C63 C64 115.4(12) . .
C62 C63 C64 120.0 . .
F23 C64 C65 117.7(13) . .
F23 C64 C63 122.2(13) . .
C65 C64 C63 120.0 . .
F24 C65 C66 119.3(13) . .
F24 C65 C64 120.7(13) . .
C66 C65 C64 120.0 . .
C65 C66 C61 120.0 . .
C65 C66 H66 120.0 . .
C61 C66 H66 120.0 . .
C62A C61A C66A 120.0 . .
C62A C61A C60 113.6(9) . .
C66A C61A C60 126.4(9) . .
C61A C62A C63A 120.0 . .
C61A C62A F21A 123.7(14) . .
C63A C62A F21A 116.3(14) . .
F22A C63A C62A 127.7(14) . .
F22A C63A C64A 112.3(14) . .
C62A C63A C64A 120.0 . .
F23A C64A C65A 117.5(15) . .
F23A C64A C63A 122.4(15) . .
C65A C64A C63A 120.0 . .
F24A C65A C64A 119.6(15) . .
F24A C65A C66A 120.3(15) . .
C64A C65A C66A 120.0 . .
C65A C66A C61A 120.0 . .
C65A C66A H66A 120.0 . .
C61A C66A H66A 120.0 . .

loop_
_geom_bond_atom_site_label_1
_geom_bond_atom_site_label_2
_geom_bond_distance
_geom_bond_site_symmetry_2
Tb1 O2 2.320(6) 4_576
Tb1 O10 2.322(5) 4_576
Tb1 O8 2.328(6) .
Tb1 O12 2.345(6) .
Tb1 O4 2.374(6) .
Tb1 O6 2.395(5) .
Tb1 N2 2.560(7) .
Tb1 N1 2.586(7) .
Tb2 O9 2.303(6) .
Tb2 O1 2.331(5) .
Tb2 O5 2.345(6) .
Tb2 O3 2.352(6) .
Tb2 O11 2.356(6) .
Tb2 O7 2.386(5) .
Tb2 N3 2.572(7) .
Tb2 N4 2.574(7) .
C1 N1 1.328(11) .
C1 C2 1.399(13) .
C1 H1 0.9300 .
C2 C3 1.365(14) .
C2 H2 0.9300 .
C3 C4 1.370(14) .
C3 H3 0.9300 .
C4 C5 1.424(14) .
C4 C12 1.434(13) .
C5 C6 1.305(14) .
C5 H5 0.9300 .
C6 C7 1.404(15) .
C6 H6 0.9300 .
C7 C8 1.404(15) .
C7 C11 1.418(13) .
C8 C9 1.334(14) .
C8 H8 0.9300 .
C9 C10 1.399(13) .
C9 H9 0.9300 .
C10 N2 1.322(11) .
C10 H10 0.9300 .
C11 N2 1.354(11) .
C11 C12 1.418(12) .
C12 N1 1.364(11) .
C13 N3 1.312(11) .
C13 C14 1.396(13) .
C13 H13 0.9300 .
C14 C15 1.353(14) .
C14 H14 0.9300 .
C15 C16 1.390(13) .
C15 H15 0.9300 .
C16 C24 1.417(12) .
C16 C17 1.440(14) .
C17 C18 1.342(14) .
C17 H17 0.9300 .
C18 C19 1.427(13) .
C18 H18 0.9300 .
C19 C20 1.397(13) .
C19 C23 1.417(13) .
C20 C21 1.379(14) .
C20 H57 0.9300 .
C21 C22 1.392(13) .
C21 H21 0.9300 .
C22 N4 1.333(11) .
C22 H22 0.9300 .
C23 N4 1.356(11) .
C23 C24 1.416(12) .
C24 N3 1.369(11) .
C25 O2 1.237(9) .
C25 O1 1.267(9) .
C25 C26 1.519(9) .
C32 O3 1.231(9) .
C32 O4 1.260(9) .
C32 C33 1.517(12) .
C33 C34 1.368(14) .
C33 C38 1.398(14) .
C34 F5 1.314(12) .
C34 C35 1.415(15) .
C35 C36 1.297(17) .
C35 F6 1.321(13) .
C36 C37 1.305(17) .
C36 F7 1.419(14) .
C37 F8 1.354(15) .
C37 C38 1.397(17) .
C38 H38 0.9300 .
C39 O5 1.234(9) .
C39 O6 1.248(9) .
C39 C40 1.506(10) .
C46 O8 1.232(9) .
C46 O7 1.262(9) .
C46 C47 1.505(10) .
C53 O9 1.243(9) .
C53 O10 1.251(9) .
C53 C54 1.513(9) .
C60 O11 1.234(10) .
C60 O12 1.264(10) .
C60 C61A 1.470(11) .
C60 C61 1.530(10) .
F1 C28 1.320(6) .
F2 C29 1.335(7) .
F3 C30 1.319(7) .
F4 C31 1.318(6) .
F9 C42 1.313(7) .
F10 C43 1.350(7) .
F11 C44 1.337(8) .
F12 C45 1.299(7) .
F13 C49 1.335(9) .
F14 C50 1.349(8) .
F15 C51 1.332(8) .
F16 C52 1.284(9) .
F17 C56 1.293(8) .
F18 C57 1.339(8) .
F19 C58 1.354(9) .
F20 C59 1.307(8) .
O2 Tb1 2.320(6) 4_575
O10 Tb1 2.322(5) 4_575
C40 C41 1.3900 .
C40 C45 1.3900 .
C41 C42 1.3900 .
C41 H41 0.9300 .
C42 C43 1.3900 .
C43 C44 1.3900 .
C44 C45 1.3900 .
C47 C48 1.3900 .
C47 C52 1.3900 .
C48 C49 1.3900 .
C48 H48 0.9300 .
C49 C50 1.3900 .
C50 C51 1.3900 .
C51 C52 1.3900 .
C54 C55 1.3900 .
C54 C59 1.3900 .
C55 C56 1.3900 .
C55 H55 0.9300 .
C56 C57 1.3900 .
C57 C58 1.3900 .
C58 C59 1.3900 .
C26 C27 1.3900 .
C26 C31 1.3900 .
C27 C28 1.3900 .
C27 H27 0.9300 .
C28 C29 1.3900 .
C29 C30 1.3900 .
C30 C31 1.3900 .
C61 C62 1.3900 .
C61 C66 1.3900 .
C62 C63 1.3900 .
C62 F21 1.420(13) .
C63 F22 1.315(14) .
C63 C64 1.3900 .
C64 F23 1.346(11) .
C64 C65 1.3900 .
C65 F24 1.320(13) .
C65 C66 1.3900 .
C66 H66 0.9300 .
C61A C62A 1.3899 .
C61A C66A 1.3900 .
C62A C63A 1.3900 .
C62A F21A 1.414(17) .
C63A F22A 1.357(17) .
C63A C64A 1.3900 .
C64A F23A 1.365(15) .
C64A C65A 1.3900 .
C65A F24A 1.329(15) .
C65A C66A 1.3900 .
C66A H66A 0.9300 .

loop_
_geom_hbond_atom_site_label_D
_geom_hbond_atom_site_label_H
_geom_hbond_atom_site_label_A
_geom_hbond_distance_DH
_geom_hbond_distance_HA
_geom_hbond_distance_DA
_geom_hbond_angle_DHA
_geom_hbond_site_symmetry_A
C10 H10 O2 0.93 2.60 3.107(12) 114.8 4_576
C21 H21 F19 0.93 2.58 3.339(13) 139.5 4_676
C22 H22 O5 0.93 2.58 3.073(11) 113.6 .
C41 H41 F4 0.93 2.32 3.231(8) 165.7 .
C27 H27 O6 0.93 2.24 3.148(7) 165.3 4_575

loop_
_geom_torsion_atom_site_label_1
_geom_torsion_atom_site_label_2
_geom_torsion_atom_site_label_3
_geom_torsion_atom_site_label_4
_geom_torsion
_geom_torsion_site_symmetry_4
N1 C1 C2 C3 1.5(16) .
C1 C2 C3 C4 -0.2(16) .
C2 C3 C4 C5 -177.3(10) .
C2 C3 C4 C12 -0.5(15) .
C3 C4 C5 C6 178.6(11) .
C12 C4 C5 C6 1.9(16) .
C4 C5 C6 C7 0.4(19) .
C5 C6 C7 C8 176.7(11) .
C5 C6 C7 C11 -1.2(18) .
C6 C7 C8 C9 -177.4(11) .
C11 C7 C8 C9 0.6(17) .
C7 C8 C9 C10 -0.9(18) .
C8 C9 C10 N2 -0.2(16) .
C6 C7 C11 N2 179.0(9) .
C8 C7 C11 N2 0.9(14) .
C6 C7 C11 C12 -0.4(15) .
C8 C7 C11 C12 -178.5(9) .
N2 C11 C12 N1 2.8(12) .
C7 C11 C12 N1 -177.8(8) .
N2 C11 C12 C4 -176.7(8) .
C7 C11 C12 C4 2.7(13) .
C3 C4 C12 N1 0.1(13) .
C5 C4 C12 N1 177.1(8) .
C3 C4 C12 C11 179.5(8) .
C5 C4 C12 C11 -3.4(13) .
N3 C13 C14 C15 -3.1(16) .
C13 C14 C15 C16 2.2(16) .
C14 C15 C16 C24 -0.3(15) .
C14 C15 C16 C17 -178.3(10) .
C15 C16 C17 C18 179.1(10) .
C24 C16 C17 C18 1.0(15) .
C16 C17 C18 C19 1.8(17) .
C17 C18 C19 C20 178.0(10) .
C17 C18 C19 C23 -2.6(16) .
C23 C19 C20 C21 0.1(15) .
C18 C19 C20 C21 179.5(10) .
C19 C20 C21 C22 0.1(15) .
C20 C21 C22 N4 -1.3(15) .
C20 C19 C23 N4 1.0(14) .
C18 C19 C23 N4 -178.5(8) .
C20 C19 C23 C24 -180.0(8) .
C18 C19 C23 C24 0.5(14) .
N4 C23 C24 N3 1.2(12) .
C19 C23 C24 N3 -177.9(8) .
N4 C23 C24 C16 -178.8(8) .
C19 C23 C24 C16 2.2(13) .
C15 C16 C24 N3 -1.1(13) .
C17 C16 C24 N3 177.0(8) .
C15 C16 C24 C23 178.8(8) .
C17 C16 C24 C23 -3.0(13) .
O3 C32 C33 C34 -22.7(14) .
O4 C32 C33 C34 159.2(9) .
O3 C32 C33 C38 155.0(9) .
O4 C32 C33 C38 -23.1(12) .
C38 C33 C34 F5 179.5(11) .
C32 C33 C34 F5 -2.8(17) .
C38 C33 C34 C35 -4.3(17) .
C32 C33 C34 C35 173.4(10) .
F5 C34 C35 C36 179.9(12) .
C33 C34 C35 C36 3.3(19) .
F5 C34 C35 F6 -1.2(17) .
C33 C34 C35 F6 -177.7(11) .
F6 C35 C36 C37 179.2(14) .
C34 C35 C36 C37 -2(2) .
F6 C35 C36 F7 2(2) .
C34 C35 C36 F7 -179.4(11) .
C35 C36 C37 F8 178.5(14) .
F7 C36 C37 F8 -4(2) .
C35 C36 C37 C38 2(3) .
F7 C36 C37 C38 179.0(12) .
C36 C37 C38 C33 -2(2) .
F8 C37 C38 C33 -179.6(11) .
C34 C33 C38 C37 3.7(16) .
C32 C33 C38 C37 -174.1(10) .
C2 C1 N1 C12 -1.9(14) .
C2 C1 N1 Tb1 165.7(7) .
C11 C12 N1 C1 -178.4(8) .
C4 C12 N1 C1 1.1(12) .
C11 C12 N1 Tb1 13.3(10) .
C4 C12 N1 Tb1 -167.2(6) .
C9 C10 N2 C11 1.7(14) .
C9 C10 N2 Tb1 -162.8(7) .
C12 C11 N2 C10 177.4(8) .
C7 C11 N2 C10 -2.0(13) .
C12 C11 N2 Tb1 -17.8(10) .
C7 C11 N2 Tb1 162.8(7) .
C14 C13 N3 C24 1.8(14) .
C14 C13 N3 Tb2 168.1(7) .
C23 C24 N3 C13 -179.6(8) .
C16 C24 N3 C13 0.4(12) .
C23 C24 N3 Tb2 13.4(10) .
C16 C24 N3 Tb2 -166.6(6) .
C21 C22 N4 C23 2.3(13) .
C21 C22 N4 Tb2 -163.0(7) .
C24 C23 N4 C22 178.8(8) .
C19 C23 N4 C22 -2.1(13) .
C24 C23 N4 Tb2 -15.2(10) .
C19 C23 N4 Tb2 163.8(7) .
O2 C25 O1 Tb2 36.0(14) .
C26 C25 O1 Tb2 -146.1(6) .
O1 C25 O2 Tb1 -116.0(18) 4_575
C26 C25 O2 Tb1 66(2) 4_575
O4 C32 O3 Tb2 46.7(14) .
C33 C32 O3 Tb2 -131.2(8) .
O3 C32 O4 Tb1 -1.1(15) .
C33 C32 O4 Tb1 177.0(6) .
O6 C39 O5 Tb2 -4.0(16) .
C40 C39 O5 Tb2 176.5(6) .
O5 C39 O6 Tb1 35.5(15) .
C40 C39 O6 Tb1 -145.0(6) .
O8 C46 O7 Tb2 35.8(15) .
C47 C46 O7 Tb2 -144.8(6) .
O7 C46 O8 Tb1 13.9(17) .
C47 C46 O8 Tb1 -165.4(6) .
O10 C53 O9 Tb2 39(3) .
C54 C53 O9 Tb2 -140.7(17) .
O9 C53 O10 Tb1 48.0(15) 4_575
C54 C53 O10 Tb1 -132.2(8) 4_575
O12 C60 O11 Tb2 19.8(16) .
C61A C60 O11 Tb2 -148.6(8) .
C61 C60 O11 Tb2 -163.2(7) .
O11 C60 O12 Tb1 34.0(14) .
C61A C60 O12 Tb1 -156.4(6) .
C61 C60 O12 Tb1 -142.8(7) .
O5 C39 C40 C41 -38.2(9) .
O6 C39 C40 C41 142.3(6) .
O5 C39 C40 C45 146.2(6) .
O6 C39 C40 C45 -33.3(10) .
C45 C40 C41 C42 0.0 .
C39 C40 C41 C42 -175.7(6) .
C40 C41 C42 F9 -179.2(8) .
C40 C41 C42 C43 0.0 .
F9 C42 C43 F10 -2.1(9) .
C41 C42 C43 F10 178.7(8) .
F9 C42 C43 C44 179.3(8) .
C41 C42 C43 C44 0.0 .
F10 C43 C44 F11 3.5(9) .
C42 C43 C44 F11 -177.8(8) .
F10 C43 C44 C45 -178.7(8) .
C42 C43 C44 C45 0.0 .
F11 C44 C45 F12 -2.4(8) .
C43 C44 C45 F12 179.8(7) .
F11 C44 C45 C40 177.8(8) .
C43 C44 C45 C40 0.0 .
C41 C40 C45 F12 -179.8(8) .
C39 C40 C45 F12 -4.4(9) .
C41 C40 C45 C44 0.0 .
C39 C40 C45 C44 175.4(7) .
O8 C46 C47 C48 150.9(7) .
O7 C46 C47 C48 -28.5(10) .
O8 C46 C47 C52 -25.5(10) .
O7 C46 C47 C52 155.1(6) .
C52 C47 C48 C49 0.0 .
C46 C47 C48 C49 -176.4(7) .
C47 C48 C49 F13 179.5(9) .
C47 C48 C49 C50 0.0 .
F13 C49 C50 F14 -0.4(10) .
C48 C49 C50 F14 179.1(9) .
F13 C49 C50 C51 -179.5(9) .
C48 C49 C50 C51 0.0 .
F14 C50 C51 F15 0.6(10) .
C49 C50 C51 F15 179.8(9) .
F14 C50 C51 C52 -179.1(9) .
C49 C50 C51 C52 0.0 .
F15 C51 C52 F16 0.4(9) .
C50 C51 C52 F16 -179.9(9) .
F15 C51 C52 C47 -179.8(9) .
C50 C51 C52 C47 0.0 .
C48 C47 C52 F16 179.8(10) .
C46 C47 C52 F16 -3.8(10) .
C48 C47 C52 C51 0.0 .
C46 C47 C52 C51 176.4(7) .
O9 C53 C54 C55 -13.0(9) .
O10 C53 C54 C55 167.2(6) .
O9 C53 C54 C59 168.1(6) .
O10 C53 C54 C59 -11.7(10) .
C59 C54 C55 C56 0.0 .
C53 C54 C55 C56 -178.9(6) .
C54 C55 C56 F17 178.1(8) .
C54 C55 C56 C57 0.0 .
F17 C56 C57 F18 0.9(9) .
C55 C56 C57 F18 179.1(8) .
F17 C56 C57 C58 -178.3(7) .
C55 C56 C57 C58 0.0 .
F18 C57 C58 F19 3.4(8) .
C56 C57 C58 F19 -177.4(8) .
F18 C57 C58 C59 -179.2(8) .
C56 C57 C58 C59 0.0 .
F19 C58 C59 F20 -0.2(8) .
C57 C58 C59 F20 -177.7(7) .
F19 C58 C59 C54 177.5(8) .
C57 C58 C59 C54 0.0 .
C55 C54 C59 F20 177.5(8) .
C53 C54 C59 F20 -3.7(8) .
C55 C54 C59 C58 0.0 .
C53 C54 C59 C58 178.8(6) .
O2 C25 C26 C27 9.1(9) .
O1 C25 C26 C27 -168.9(6) .
O2 C25 C26 C31 -170.2(6) .
O1 C25 C26 C31 11.8(9) .
C31 C26 C27 C28 0.0 .
C25 C26 C27 C28 -179.4(6) .
C26 C27 C28 F1 -179.3(7) .
C26 C27 C28 C29 0.0 .
F1 C28 C29 F2 -1.0(8) .
C27 C28 C29 F2 179.7(8) .
F1 C28 C29 C30 179.3(7) .
C27 C28 C29 C30 0.0 .
F2 C29 C30 F3 1.2(8) .
C28 C29 C30 F3 -179.1(8) .
F2 C29 C30 C31 -179.7(7) .
C28 C29 C30 C31 0.0 .
F3 C30 C31 F4 0.9(7) .
C29 C30 C31 F4 -178.2(6) .
F3 C30 C31 C26 179.1(8) .
C29 C30 C31 C26 0.0 .
C27 C26 C31 F4 178.0(7) .
C25 C26 C31 F4 -2.7(8) .
C27 C26 C31 C30 0.0 .
C25 C26 C31 C30 179.3(6) .
O11 C60 C61 C62 130.9(7) .
O12 C60 C61 C62 -51.8(10) .
O11 C60 C61 C66 -50.9(9) .
O12 C60 C61 C66 126.3(8) .
C66 C61 C62 C63 0.0 .
C60 C61 C62 C63 178.2(7) .
C66 C61 C62 F21 -179.1(11) .
C60 C61 C62 F21 -0.9(11) .
C61 C62 C63 F22 174.4(13) .
F21 C62 C63 F22 -6.4(13) .
C61 C62 C63 C64 0.0 .
F21 C62 C63 C64 179.1(10) .
F22 C63 C64 F23 2.5(14) .
C62 C63 C64 F23 177.4(10) .
F22 C63 C64 C65 -174.9(12) .
C62 C63 C64 C65 0.0 .
F23 C64 C65 F24 1.8(13) .
C63 C64 C65 F24 179.3(12) .
F23 C64 C65 C66 -177.5(9) .
C63 C64 C65 C66 0.0 .
F24 C65 C66 C61 -179.3(12) .
C64 C65 C66 C61 0.0 .
C62 C61 C66 C65 0.0 .
C60 C61 C66 C65 -178.1(7) .
O11 C60 C61A C62A -60.8(10) .
O12 C60 C61A C62A 128.9(7) .
O11 C60 C61A C66A 120.2(9) .
O12 C60 C61A C66A -50.1(9) .
C66A C61A C62A C63A 0.0 .
C60 C61A C62A C63A -179.1(7) .
C66A C61A C62A F21A -179.3(16) .
C60 C61A C62A F21A 1.6(16) .
C61A C62A C63A F22A -178.3(19) .
F21A C62A C63A F22A 1(2) .
C61A C62A C63A C64A 0.0 .
F21A C62A C63A C64A 179.3(15) .
F22A C63A C64A F23A -5(2) .
C62A C63A C64A F23A 176.9(14) .
F22A C63A C64A C65A 178.5(16) .
C62A C63A C64A C65A 0.0 .
F23A C64A C65A F24A 5.8(19) .
C63A C64A C65A F24A -177.2(16) .
F23A C64A C65A C66A -177.0(13) .
C63A C64A C65A C66A 0.0 .
F24A C65A C66A C61A 177.2(16) .
C64A C65A C66A C61A 0.0 .
C62A C61A C66A C65A 0.0 .
C60 C61A C66A C65A 179.0(8) .
